data_7251273
loop_
_publ_author_name
'Guelfi, Massimo'
'Taddei, Marco'
'Bresciani, Giulio'

_publ_section_title
;
 Stepwise single-crystal-to-single-crystal phase transition in
 copper-based coordination polymers triggered by solvent release
;
_journal_name_full CrystEngComm
_journal_paper_doi 10.1039/D5CE00919G
_journal_year 2025
_chemical_formula_sum 'C37 H34 B2 Cu F8 N12 O'
_chemical_formula_weight 899.92
_space_group_crystal_system triclinic
_space_group_IT_number 2
_space_group_name_Hall '-P 1'
_space_group_name_H-M_alt 'P -1'
_atom_sites_solution_hydrogens mixed
_atom_sites_solution_primary direct
_audit_creation_method SHELXL-2019/1
_audit_update_record
;
2025-09-22 deposited with the CCDC.	2025-11-24 downloaded from the CCDC.
;
_cell_angle_alpha 94.875(4)
_cell_angle_beta 94.077(4)
_cell_angle_gamma 97.335(3)
_cell_formula_units_Z 2
_cell_length_a 7.7119(7)
_cell_length_b 9.8289(9)
_cell_length_c 27.118(3)
_cell_measurement_reflns_used 9879
_cell_measurement_temperature 100(2)
_cell_measurement_theta_max 26.47
_cell_measurement_theta_min 2.268
_cell_volume 2024.3(3)
_computing_structure_refinement 'SHELXL-2019/1 (Sheldrick, 2019)'
_diffrn_ambient_temperature 100(2)
_diffrn_measured_fraction_theta_full 0.887
_diffrn_measured_fraction_theta_max 0.887
_diffrn_measurement_device_type 'Bruker D8-Venture'
_diffrn_measurement_method Phi-Omega
_diffrn_radiation_type MoK\a
_diffrn_radiation_wavelength 0.71073
_diffrn_reflns_av_R_equivalents 0.0395
_diffrn_reflns_av_unetI/netI 0.0344
_diffrn_reflns_Laue_measured_fraction_full 0.887
_diffrn_reflns_Laue_measured_fraction_max 0.887
_diffrn_reflns_limit_h_max 9
_diffrn_reflns_limit_h_min -9
_diffrn_reflns_limit_k_max 11
_diffrn_reflns_limit_k_min -11
_diffrn_reflns_limit_l_max 31
_diffrn_reflns_limit_l_min -29
_diffrn_reflns_number 28868
_diffrn_reflns_point_group_measured_fraction_full 0.887
_diffrn_reflns_point_group_measured_fraction_max 0.887
_diffrn_reflns_theta_full 25.025
_diffrn_reflns_theta_max 25.025
_diffrn_reflns_theta_min 2.099
_exptl_absorpt_coefficient_mu 0.624
_exptl_absorpt_correction_type multi-scan
_exptl_absorpt_process_details '(Sheldrick G.M., 1996)'
_exptl_crystal_colour blue
_exptl_crystal_density_diffrn 1.476
_exptl_crystal_description block
_exptl_crystal_F_000 918
_exptl_crystal_size_max 0.158
_exptl_crystal_size_mid 0.120
_exptl_crystal_size_min 0.072
_exptl_transmission_factor_max 0.7454
_exptl_transmission_factor_min 0.6435
_refine_diff_density_max 1.419
_refine_diff_density_min -1.021
_refine_diff_density_rms 0.118
_refine_ls_extinction_method none
_refine_ls_goodness_of_fit_ref 1.212
_refine_ls_hydrogen_treatment mixed
_refine_ls_matrix_type full
_refine_ls_number_parameters 567
_refine_ls_number_reflns 6339
_refine_ls_number_restraints 0
_refine_ls_restrained_S_all 1.212
_refine_ls_R_factor_all 0.0944
_refine_ls_R_factor_gt 0.0917
_refine_ls_shift/su_max 0.000
_refine_ls_shift/su_mean 0.000
_refine_ls_structure_factor_coef Fsqd
_refine_ls_weighting_details 'w=1/[\s^2^(Fo^2^)+(0.0152P)^2^+20.3579P] where P=(Fo^2^+2Fc^2^)/3'
_refine_ls_weighting_scheme calc
_refine_ls_wR_factor_gt 0.2097
_refine_ls_wR_factor_ref 0.2108
_reflns_Friedel_coverage 0.000
_reflns_number_gt 6055
_reflns_number_total 6339
_reflns_threshold_expression 'I > 2\s(I)'
_cod_data_source_file d5ce00919g2.cif
_cod_data_source_block UdP-7-MeOH
_cod_depositor_comments
;
The following automatic conversions were performed:

data item '_exptl_absorpt_correction_type' value 'Multi-scan' was
changed to 'multi-scan' in accordance with the
/home/data/users/saulius/crontab/automatic-downloads/rss-feeds/RSC/lib/dictionaries/cif_core.dic
dictionary named 'cif_core.dic' version 2.4.2 last updated on
2011-04-26.

Automatic conversion script
Id: cif_fix_values 8170 2020-07-09 18:12:32Z antanas 
;
_cod_original_cell_volume 2024.4(3)
_cod_database_code 7251273
_shelx_shelxl_version_number 2019/1
_shelx_space_group_comment
;
The symmetry employed for this shelxl refinement is uniquely defined
by the following loop, which should always be used as a source of
symmetry information in preference to the above space-group names.
They are only intended as comments.
;

loop_
_space_group_symop_operation_xyz
'x, y, z'
'-x, -y, -z'

loop_
_atom_site_label
_atom_site_type_symbol
_atom_site_fract_x
_atom_site_fract_y
_atom_site_fract_z
_atom_site_U_iso_or_equiv
_atom_site_adp_type
_atom_site_occupancy
_atom_site_site_symmetry_order
_atom_site_calc_flag
_atom_site_refinement_flags_posn
_atom_site_refinement_flags_adp
_atom_site_refinement_flags_occupancy
_atom_site_disorder_assembly
_atom_site_disorder_group
Cu1 Cu 0.83303(10) 0.51639(7) 0.26545(3) 0.0184(2) Uani 1 1 d . . . . .
F1 F 1.0978(10) 0.8188(6) 0.1260(2) 0.0873(14) Uani 1 1 d . . . . .
F2 F 1.0196(10) 0.8763(6) 0.0506(2) 0.0873(14) Uani 1 1 d . . . . .
F3 F 1.1880(10) 1.0300(6) 0.1024(2) 0.0873(14) Uani 1 1 d . . . . .
F4 F 0.9249(12) 0.9876(8) 0.1221(3) 0.101(2) Uani 1 1 d . . . . .
F5 F 1.2688(11) 0.1204(8) 0.6200(3) 0.049(2) Uani 0.644(10) 1 d . . P A 1
F6 F 1.2765(17) 0.1320(13) 0.5372(4) 0.080(4) Uani 0.644(10) 1 d . . P A 1
F7 F 1.4703(10) 0.0151(8) 0.5790(3) 0.052(3) Uani 0.644(10) 1 d . . P A 1
F8 F 1.1781(13) -0.0691(11) 0.5683(5) 0.067(3) Uani 0.644(10) 1 d . . P A 1
F9 F 1.404(2) 0.1675(17) 0.6009(6) 0.066(5) Uani 0.356(10) 1 d . . P A 2
F10 F 1.138(2) 0.1726(18) 0.5617(7) 0.072(6) Uani 0.356(10) 1 d . . P A 2
F11 F 1.329(3) 0.0526(18) 0.5254(7) 0.061(4) Uani 0.356(10) 1 d . . P A 2
F12 F 1.210(3) -0.0281(19) 0.5920(8) 0.061(4) Uani 0.356(10) 1 d . . P A 2
O1 O 1.0511(6) 0.5323(5) 0.21064(19) 0.0221(10) Uani 1 1 d . . . . .
H9 H 1.030(10) 0.513(8) 0.175(3) 0.033 Uiso 1 1 d . U . . .
N8 N 0.0441(7) 0.5475(7) -0.1149(2) 0.0300(14) Uani 1 1 d . . . . .
N4 N -0.1180(7) 1.3271(5) 0.2802(2) 0.0217(12) Uani 1 1 d . . . . .
N5 N 0.6539(7) 0.4337(5) 0.2093(2) 0.0184(12) Uani 1 1 d . . . . .
N2 N 0.6045(6) 0.8661(5) 0.2462(2) 0.0213(13) Uani 1 1 d . . . . .
N7 N 0.1764(7) 0.5610(6) -0.0393(2) 0.0271(13) Uani 1 1 d . . . . .
N3 N 0.0392(6) 1.1556(5) 0.2828(2) 0.0196(12) Uani 1 1 d . . . . .
N9 N 0.9990(7) 0.5984(5) 0.3243(2) 0.0209(12) Uani 1 1 d . . . . .
N1 N 0.7747(6) 0.7057(5) 0.2519(2) 0.0203(12) Uani 1 1 d . . . . .
N6 N 0.4913(7) 0.4106(6) 0.1384(2) 0.0222(12) Uani 1 1 d . . . . .
N10 N 1.1485(7) 0.6316(6) 0.3977(2) 0.0244(13) Uani 1 1 d . . . . .
N11 N 1.4156(7) 0.5576(6) 0.5900(2) 0.0276(14) Uani 1 1 d . . . . .
N12 N 1.4320(10) 0.4836(7) 0.6662(3) 0.051(2) Uani 1 1 d . . . . .
C13 C 0.6094(7) 0.4917(6) 0.1693(3) 0.0187(14) Uani 1 1 d . . . . .
H13 H 0.656616 0.582160 0.163110 0.022 Uiso 1 1 calc R U . . .
C5 C 0.4268(8) 0.9750(6) 0.3040(3) 0.0238(16) Uani 1 1 d . . . . .
H5 H 0.500212 0.951241 0.330691 0.029 Uiso 1 1 calc R U . . .
C4 C 0.4601(8) 0.9423(6) 0.2555(3) 0.0213(15) Uani 1 1 d . . . . .
C11 C -0.1775(8) 1.2410(6) 0.3153(3) 0.0219(15) Uani 1 1 d . . . . .
H11 H -0.273092 1.253843 0.334657 0.026 Uiso 1 1 calc R U . . .
C1 C 0.6397(8) 0.7562(6) 0.2694(3) 0.0195(14) Uani 1 1 d . . . . .
H1 H 0.575489 0.720007 0.295113 0.023 Uiso 1 1 calc R U . . .
C9 C 0.1825(7) 1.0783(6) 0.2734(3) 0.0187(14) Uani 1 1 d . . . . .
C12 C 0.0120(8) 1.2715(6) 0.2611(3) 0.0207(14) Uani 1 1 d . . . . .
H12 H 0.077724 1.307644 0.235723 0.025 Uiso 1 1 calc R U . . .
C2 C 0.8312(9) 0.7877(6) 0.2154(3) 0.0238(15) Uani 1 1 d . . . . .
H2 H 0.927046 0.775592 0.196036 0.029 Uiso 1 1 calc R U . . .
C24 C 0.0965(9) 0.4766(8) -0.0787(3) 0.0297(16) Uani 1 1 d . . . . .
H24 H 0.080367 0.378822 -0.080147 0.036 Uiso 1 1 calc R U . . .
C8 C 0.2165(8) 1.0461(6) 0.2249(3) 0.0206(15) Uani 1 1 d . . . . .
H8 H 0.143980 1.070965 0.198305 0.025 Uiso 1 1 calc R U . . .
C10 C -0.0805(8) 1.1372(6) 0.3180(3) 0.0226(15) Uani 1 1 d . . . . .
H10 H -0.091900 1.066023 0.339653 0.027 Uiso 1 1 calc R U . . .
C16 C 0.4106(8) 0.4475(7) 0.0929(3) 0.0225(15) Uani 1 1 d . . . . .
C7 C 0.3586(8) 0.9765(6) 0.2155(3) 0.0219(15) Uani 1 1 d . . . . .
H7 H 0.385114 0.953046 0.182468 0.026 Uiso 1 1 calc R U . . .
C3 C 0.7264(8) 0.8880(6) 0.2118(3) 0.0219(15) Uani 1 1 d . . . . .
H3 H 0.735247 0.959025 0.190114 0.026 Uiso 1 1 calc R U . . .
C6 C 0.2838(8) 1.0432(6) 0.3131(3) 0.0227(15) Uani 1 1 d . . . . .
H6 H 0.256209 1.065352 0.346183 0.027 Uiso 1 1 calc R U . . .
C14 C 0.5568(9) 0.3052(6) 0.2038(3) 0.0235(15) Uani 1 1 d . . . . .
H14 H 0.560888 0.237563 0.226721 0.028 Uiso 1 1 calc R U . . .
C34 C 1.5441(9) 0.6472(8) 0.6194(3) 0.0330(18) Uani 1 1 d . . . . .
H34 H 1.610391 0.727382 0.609690 0.040 Uiso 1 1 calc R U . . .
C21 C 0.2551(8) 0.5218(7) 0.0055(3) 0.0245(15) Uani 1 1 d . . . . .
C17 C 0.4012(10) 0.5843(7) 0.0867(3) 0.0300(16) Uani 1 1 d . . . . .
H17 H 0.447818 0.653645 0.112398 0.036 Uiso 1 1 calc R U . . .
C19 C 0.3388(10) 0.3491(7) 0.0565(3) 0.0335(18) Uani 1 1 d . . . . .
H19 H 0.341160 0.254654 0.061267 0.040 Uiso 1 1 calc R U . . .
C15 C 0.4545(9) 0.2901(7) 0.1604(3) 0.0281(16) Uani 1 1 d . . . . .
H15 H 0.373296 0.211925 0.147734 0.034 Uiso 1 1 calc R U . . .
C28 C 1.2178(9) 0.6084(7) 0.4462(3) 0.0262(16) Uani 1 1 d . . . . .
C25 C 1.0505(9) 0.5407(7) 0.3640(3) 0.0273(16) Uani 1 1 d . . . . .
H25 H 1.021415 0.445805 0.368263 0.033 Uiso 1 1 calc R U . . .
C33 C 1.3488(9) 0.5731(7) 0.5410(3) 0.0276(16) Uani 1 1 d . . . . .
C18 C 0.3239(9) 0.6203(8) 0.0431(3) 0.0309(17) Uani 1 1 d . . . . .
H18 H 0.318349 0.714752 0.039018 0.037 Uiso 1 1 calc R U . . .
B1 B 1.073(2) 0.9221(14) 0.0990(5) 0.073(3) Uani 1 1 d . . . . .
B2 B 1.289(2) 0.0608(14) 0.5740(5) 0.073(3) Uani 1 1 d . . . . .
C20 C 0.2619(10) 0.3846(8) 0.0123(3) 0.0347(18) Uani 1 1 d . . . . .
H20 H 0.214066 0.314840 -0.013141 0.042 Uiso 1 1 calc R U . . .
C35 C 1.5561(10) 0.5971(8) 0.6650(3) 0.0364(19) Uani 1 1 d . . . . .
H35 H 1.638303 0.635262 0.691885 0.044 Uiso 1 1 calc R U . . .
C31 C 1.2618(10) 0.4617(7) 0.5106(3) 0.0338(18) Uani 1 1 d . . . . .
H31 H 1.247203 0.372614 0.522139 0.041 Uiso 1 1 calc R U . . .
C37 C 1.2284(9) 0.5955(8) 0.2189(3) 0.0335(18) Uani 1 1 d . . . . .
H37A H 1.247480 0.645629 0.252081 0.050 Uiso 1 1 calc R U . . .
H37B H 1.253364 0.659923 0.193857 0.050 Uiso 1 1 calc R U . . .
H37C H 1.306668 0.524519 0.216530 0.050 Uiso 1 1 calc R U . . .
C30 C 1.1962(11) 0.4812(8) 0.4635(3) 0.0368(19) Uani 1 1 d . . . . .
H30 H 1.135129 0.404951 0.442647 0.044 Uiso 1 1 calc R U . . .
C22 C 0.1767(13) 0.6938(9) -0.0527(3) 0.049(2) Uani 1 1 d . . . . .
H22 H 0.224840 0.776857 -0.033315 0.058 Uiso 1 1 calc R U . . .
C36 C 1.3576(11) 0.4601(8) 0.6201(3) 0.044(2) Uani 1 1 d . . . . .
H36 H 1.272372 0.382940 0.609157 0.053 Uiso 1 1 calc R U . . .
C23 C 0.0945(10) 0.6815(9) -0.0989(3) 0.0385(19) Uani 1 1 d . . . . .
H23 H 0.075110 0.756523 -0.117565 0.046 Uiso 1 1 calc R U . . .
C27 C 1.0709(12) 0.7331(8) 0.3331(3) 0.044(2) Uani 1 1 d . . . . .
H27 H 1.059905 0.801648 0.310805 0.053 Uiso 1 1 calc R U . . .
C26 C 1.1593(14) 0.7539(8) 0.3778(3) 0.056(3) Uani 1 1 d . . . . .
H26 H 1.219057 0.839363 0.392985 0.067 Uiso 1 1 calc R U . . .
C29 C 1.3054(14) 0.7187(8) 0.4770(3) 0.055(3) Uani 1 1 d . . . . .
H29 H 1.320640 0.807626 0.465337 0.066 Uiso 1 1 calc R U . . .
C32 C 1.3704(15) 0.7016(9) 0.5240(4) 0.063(3) Uani 1 1 d . . . . .
H32 H 1.430296 0.778251 0.544889 0.075 Uiso 1 1 calc R U . . .

loop_
_atom_site_aniso_label
_atom_site_aniso_U_11
_atom_site_aniso_U_22
_atom_site_aniso_U_33
_atom_site_aniso_U_23
_atom_site_aniso_U_13
_atom_site_aniso_U_12
Cu1 0.0141(4) 0.0133(4) 0.0279(5) 0.0002(3) -0.0023(3) 0.0053(3)
F1 0.138(4) 0.055(2) 0.053(2) -0.0004(17) 0.002(2) -0.041(2)
F2 0.138(4) 0.055(2) 0.053(2) -0.0004(17) 0.002(2) -0.041(2)
F3 0.138(4) 0.055(2) 0.053(2) -0.0004(17) 0.002(2) -0.041(2)
F4 0.130(7) 0.098(6) 0.077(5) 0.019(4) 0.018(5) 0.007(5)
F5 0.053(5) 0.046(5) 0.049(6) 0.006(4) 0.001(4) 0.010(4)
F6 0.112(10) 0.076(8) 0.056(7) 0.027(6) -0.001(6) 0.015(7)
F7 0.049(5) 0.051(5) 0.050(6) -0.005(4) 0.009(4) -0.006(4)
F8 0.052(5) 0.054(6) 0.085(10) -0.004(5) 0.003(6) -0.022(4)
F9 0.079(13) 0.059(10) 0.057(12) 0.006(8) -0.005(9) 0.010(9)
F10 0.059(11) 0.063(11) 0.096(15) 0.012(10) -0.008(10) 0.018(8)
F11 0.088(10) 0.038(7) 0.055(10) 0.006(6) 0.024(8) -0.005(6)
F12 0.088(10) 0.038(7) 0.055(10) 0.006(6) 0.024(8) -0.005(6)
O1 0.018(2) 0.028(2) 0.021(3) 0.002(2) 0.004(2) 0.0033(18)
N8 0.020(3) 0.043(4) 0.028(4) 0.006(3) 0.003(3) 0.002(3)
N4 0.020(3) 0.021(3) 0.024(4) -0.002(2) 0.000(2) 0.005(2)
N5 0.018(3) 0.015(3) 0.021(3) -0.001(2) 0.001(2) 0.001(2)
N2 0.012(2) 0.015(3) 0.038(4) 0.005(2) 0.005(2) 0.003(2)
N7 0.023(3) 0.035(3) 0.023(4) 0.003(3) 0.002(3) 0.004(2)
N3 0.015(2) 0.015(3) 0.030(4) 0.004(2) 0.002(2) 0.005(2)
N9 0.018(3) 0.024(3) 0.020(3) 0.000(2) 0.000(2) 0.005(2)
N1 0.015(3) 0.013(2) 0.033(4) 0.005(2) -0.001(2) 0.005(2)
N6 0.019(3) 0.028(3) 0.020(4) 0.005(2) 0.001(2) 0.003(2)
N10 0.031(3) 0.021(3) 0.020(4) 0.001(2) 0.001(3) 0.000(2)
N11 0.027(3) 0.026(3) 0.029(4) 0.003(3) 0.002(3) 0.002(2)
N12 0.070(5) 0.042(4) 0.034(5) 0.017(3) -0.023(4) -0.018(4)
C13 0.012(3) 0.018(3) 0.026(4) 0.000(3) -0.001(3) 0.002(2)
C5 0.019(3) 0.020(3) 0.033(5) 0.006(3) -0.004(3) 0.004(3)
C4 0.018(3) 0.012(3) 0.034(5) 0.004(3) 0.006(3) 0.003(2)
C11 0.016(3) 0.020(3) 0.030(4) 0.000(3) 0.004(3) 0.003(2)
C1 0.017(3) 0.014(3) 0.028(4) 0.002(3) 0.001(3) 0.005(2)
C9 0.010(3) 0.015(3) 0.032(5) 0.005(3) 0.005(3) 0.000(2)
C12 0.018(3) 0.024(3) 0.020(4) 0.001(3) 0.000(3) 0.004(3)
C2 0.023(3) 0.019(3) 0.028(4) 0.000(3) 0.001(3) 0.000(3)
C24 0.028(4) 0.038(4) 0.023(5) 0.001(3) -0.001(3) 0.004(3)
C8 0.019(3) 0.014(3) 0.029(5) 0.005(3) 0.001(3) 0.002(2)
C10 0.024(3) 0.018(3) 0.027(4) 0.004(3) 0.006(3) 0.002(3)
C16 0.012(3) 0.039(4) 0.017(4) 0.006(3) 0.004(3) 0.002(3)
C7 0.019(3) 0.015(3) 0.033(4) 0.005(3) 0.006(3) 0.002(2)
C3 0.013(3) 0.020(3) 0.033(5) 0.006(3) 0.001(3) 0.000(2)
C6 0.022(3) 0.016(3) 0.030(4) 0.003(3) 0.003(3) 0.004(2)
C14 0.028(3) 0.013(3) 0.030(4) 0.007(3) 0.002(3) 0.002(3)
C34 0.025(4) 0.040(4) 0.032(5) 0.000(3) 0.001(3) -0.002(3)
C21 0.019(3) 0.035(4) 0.020(4) 0.003(3) 0.005(3) 0.003(3)
C17 0.035(4) 0.030(4) 0.025(5) -0.001(3) -0.001(3) 0.005(3)
C19 0.040(4) 0.026(4) 0.032(5) -0.001(3) -0.006(4) 0.002(3)
C15 0.024(3) 0.030(4) 0.029(5) 0.006(3) 0.002(3) -0.003(3)
C28 0.024(3) 0.030(4) 0.025(5) 0.004(3) 0.002(3) 0.002(3)
C25 0.037(4) 0.021(3) 0.023(4) 0.003(3) -0.003(3) 0.002(3)
C33 0.023(3) 0.029(4) 0.031(5) 0.007(3) 0.005(3) 0.001(3)
C18 0.032(4) 0.036(4) 0.025(5) 0.005(3) 0.001(3) 0.010(3)
B1 0.116(8) 0.064(6) 0.026(5) -0.011(4) 0.019(5) -0.040(5)
B2 0.116(8) 0.064(6) 0.026(5) -0.011(4) 0.019(5) -0.040(5)
C20 0.045(4) 0.029(4) 0.026(5) -0.008(3) -0.008(4) 0.004(3)
C35 0.028(4) 0.035(4) 0.043(6) -0.001(4) -0.003(4) -0.001(3)
C31 0.038(4) 0.021(3) 0.042(5) 0.007(3) 0.000(4) -0.003(3)
C37 0.020(3) 0.041(4) 0.039(5) -0.001(3) 0.010(3) -0.001(3)
C30 0.049(5) 0.026(4) 0.030(5) 0.004(3) -0.009(4) -0.008(3)
C22 0.067(6) 0.035(4) 0.042(6) 0.002(4) -0.016(5) 0.010(4)
C36 0.046(5) 0.032(4) 0.052(6) 0.014(4) 0.002(4) -0.011(4)
C23 0.041(4) 0.048(5) 0.028(5) 0.010(4) -0.005(4) 0.013(4)
C27 0.065(6) 0.024(4) 0.037(6) 0.010(3) -0.015(4) -0.011(4)
C26 0.088(7) 0.026(4) 0.043(6) 0.009(4) -0.028(5) -0.015(4)
C29 0.093(7) 0.026(4) 0.040(6) 0.006(4) -0.025(5) -0.003(4)
C32 0.097(8) 0.032(5) 0.050(7) 0.004(4) -0.032(6) -0.005(5)

loop_
_atom_type_symbol
_atom_type_description
_atom_type_scat_dispersion_real
_atom_type_scat_dispersion_imag
_atom_type_scat_source
C C 0.0033 0.0016 'International Tables Vol C Tables 4.2.6.8 and 6.1.1.4'
H H 0.0000 0.0000 'International Tables Vol C Tables 4.2.6.8 and 6.1.1.4'
Cu Cu 0.3201 1.2651 'International Tables Vol C Tables 4.2.6.8 and 6.1.1.4'
N N 0.0061 0.0033 'International Tables Vol C Tables 4.2.6.8 and 6.1.1.4'
O O 0.0106 0.0060 'International Tables Vol C Tables 4.2.6.8 and 6.1.1.4'
B B 0.0013 0.0007 'International Tables Vol C Tables 4.2.6.8 and 6.1.1.4'
F F 0.0171 0.0103 'International Tables Vol C Tables 4.2.6.8 and 6.1.1.4'

loop_
_geom_angle_atom_site_label_1
_geom_angle_atom_site_label_2
_geom_angle_atom_site_label_3
_geom_angle
_geom_angle_site_symmetry_1
_geom_angle_site_symmetry_3
_geom_angle_publ_flag
N4 Cu1 N9 89.5(2) 1_645 . ?
N4 Cu1 N5 90.6(2) 1_645 . ?
N9 Cu1 N5 176.3(2) . . ?
N4 Cu1 N1 177.7(2) 1_645 . ?
N9 Cu1 N1 90.9(2) . . ?
N5 Cu1 N1 88.9(2) . . ?
N4 Cu1 O1 91.32(19) 1_645 . ?
N9 Cu1 O1 93.3(2) . . ?
N5 Cu1 O1 90.4(2) . . ?
N1 Cu1 O1 90.90(19) . . ?
C37 O1 Cu1 129.4(5) . . ?
C37 O1 H9 105(5) . . ?
Cu1 O1 H9 124(5) . . ?
C24 N8 C23 106.1(7) . . ?
C12 N4 C11 105.6(5) . . ?
C12 N4 Cu1 121.2(5) . 1_465 ?
C11 N4 Cu1 132.3(4) . 1_465 ?
C13 N5 C14 105.2(6) . . ?
C13 N5 Cu1 126.6(4) . . ?
C14 N5 Cu1 128.2(5) . . ?
C1 N2 C3 107.7(5) . . ?
C1 N2 C4 124.7(5) . . ?
C3 N2 C4 127.6(5) . . ?
C24 N7 C22 105.9(6) . . ?
C24 N7 C21 127.3(6) . . ?
C22 N7 C21 126.6(6) . . ?
C12 N3 C10 107.7(5) . . ?
C12 N3 C9 124.1(5) . . ?
C10 N3 C9 127.8(5) . . ?
C25 N9 C27 104.8(6) . . ?
C25 N9 Cu1 129.2(5) . . ?
C27 N9 Cu1 125.7(5) . . ?
C1 N1 C2 106.7(5) . . ?
C1 N1 Cu1 122.4(4) . . ?
C2 N1 Cu1 129.0(4) . . ?
C13 N6 C15 106.4(5) . . ?
C13 N6 C16 125.7(6) . . ?
C15 N6 C16 127.7(6) . . ?
C25 N10 C26 105.7(6) . . ?
C25 N10 C28 127.8(6) . . ?
C26 N10 C28 126.4(6) . . ?
C36 N11 C34 105.1(6) . . ?
C36 N11 C33 127.8(6) . . ?
C34 N11 C33 126.8(6) . . ?
C36 N12 C35 104.3(7) . . ?
N5 C13 N6 112.8(6) . . ?
N5 C13 H13 123.6 . . ?
N6 C13 H13 123.6 . . ?
C4 C5 C6 118.6(6) . . ?
C4 C5 H5 120.7 . . ?
C6 C5 H5 120.7 . . ?
C5 C4 C7 122.7(6) . . ?
C5 C4 N2 118.4(6) . . ?
C7 C4 N2 118.8(6) . . ?
C10 C11 N4 110.4(6) . . ?
C10 C11 H11 124.8 . . ?
N4 C11 H11 124.8 . . ?
N1 C1 N2 110.8(6) . . ?
N1 C1 H1 124.6 . . ?
N2 C1 H1 124.6 . . ?
C8 C9 C6 122.3(6) . . ?
C8 C9 N3 118.6(6) . . ?
C6 C9 N3 119.1(6) . . ?
N4 C12 N3 110.7(6) . . ?
N4 C12 H12 124.7 . . ?
N3 C12 H12 124.7 . . ?
C3 C2 N1 108.6(6) . . ?
C3 C2 H2 125.7 . . ?
N1 C2 H2 125.7 . . ?
N8 C24 N7 111.4(7) . . ?
N8 C24 H24 124.3 . . ?
N7 C24 H24 124.3 . . ?
C9 C8 C7 119.1(6) . . ?
C9 C8 H8 120.5 . . ?
C7 C8 H8 120.5 . . ?
C11 C10 N3 105.6(6) . . ?
C11 C10 H10 127.2 . . ?
N3 C10 H10 127.2 . . ?
C19 C16 C17 119.5(7) . . ?
C19 C16 N6 120.7(6) . . ?
C17 C16 N6 119.8(6) . . ?
C4 C7 C8 118.3(7) . . ?
C4 C7 H7 120.8 . . ?
C8 C7 H7 120.8 . . ?
C2 C3 N2 106.2(6) . . ?
C2 C3 H3 126.9 . . ?
N2 C3 H3 126.9 . . ?
C9 C6 C5 118.9(7) . . ?
C9 C6 H6 120.5 . . ?
C5 C6 H6 120.5 . . ?
C15 C14 N5 109.3(6) . . ?
C15 C14 H14 125.4 . . ?
N5 C14 H14 125.4 . . ?
C35 C34 N11 106.5(7) . . ?
C35 C34 H34 126.7 . . ?
N11 C34 H34 126.7 . . ?
C18 C21 C20 118.7(7) . . ?
C18 C21 N7 120.2(6) . . ?
C20 C21 N7 121.1(7) . . ?
C16 C17 C18 120.0(7) . . ?
C16 C17 H17 120.0 . . ?
C18 C17 H17 120.0 . . ?
C16 C19 C20 120.8(7) . . ?
C16 C19 H19 119.6 . . ?
C20 C19 H19 119.6 . . ?
C14 C15 N6 106.4(6) . . ?
C14 C15 H15 126.8 . . ?
N6 C15 H15 126.8 . . ?
C30 C28 C29 118.9(7) . . ?
C30 C28 N10 122.1(6) . . ?
C29 C28 N10 119.0(6) . . ?
N9 C25 N10 112.1(6) . . ?
N9 C25 H25 123.9 . . ?
N10 C25 H25 123.9 . . ?
C32 C33 C31 120.1(7) . . ?
C32 C33 N11 118.9(7) . . ?
C31 C33 N11 120.9(6) . . ?
C21 C18 C17 121.0(7) . . ?
C21 C18 H18 119.5 . . ?
C17 C18 H18 119.5 . . ?
F3 B1 F1 120.2(13) . . ?
F3 B1 F2 111.8(9) . . ?
F1 B1 F2 111.7(10) . . ?
F3 B1 F4 98.3(10) . . ?
F1 B1 F4 104.6(9) . . ?
F2 B1 F4 108.5(12) . . ?
F6 B2 F5 118.6(14) . . ?
F12 B2 F11 124.2(15) . . ?
F12 B2 F9 123.8(16) . . ?
F11 B2 F9 108.4(13) . . ?
F6 B2 F8 114.6(13) . . ?
F5 B2 F8 106.6(10) . . ?
F6 B2 F7 109.7(12) . . ?
F5 B2 F7 104.0(11) . . ?
F8 B2 F7 101.3(11) . . ?
F12 B2 F10 104.6(17) . . ?
F11 B2 F10 91.3(14) . . ?
F9 B2 F10 91.3(12) . . ?
C21 C20 C19 119.9(7) . . ?
C21 C20 H20 120.0 . . ?
C19 C20 H20 120.0 . . ?
C34 C35 N12 110.4(7) . . ?
C34 C35 H35 124.8 . . ?
N12 C35 H35 124.8 . . ?
C30 C31 C33 119.2(7) . . ?
C30 C31 H31 120.4 . . ?
C33 C31 H31 120.4 . . ?
O1 C37 H37A 109.5 . . ?
O1 C37 H37B 109.5 . . ?
H37A C37 H37B 109.5 . . ?
O1 C37 H37C 109.5 . . ?
H37A C37 H37C 109.5 . . ?
H37B C37 H37C 109.5 . . ?
C28 C30 C31 121.1(7) . . ?
C28 C30 H30 119.5 . . ?
C31 C30 H30 119.5 . . ?
C23 C22 N7 106.2(7) . . ?
C23 C22 H22 126.9 . . ?
N7 C22 H22 126.9 . . ?
N12 C36 N11 113.4(7) . . ?
N12 C36 H36 123.3 . . ?
N11 C36 H36 123.3 . . ?
N8 C23 C22 110.4(7) . . ?
N8 C23 H23 124.8 . . ?
C22 C23 H23 124.8 . . ?
C26 C27 N9 109.5(7) . . ?
C26 C27 H27 125.2 . . ?
N9 C27 H27 125.2 . . ?
C27 C26 N10 107.8(7) . . ?
C27 C26 H26 126.1 . . ?
N10 C26 H26 126.1 . . ?
C32 C29 C28 120.8(8) . . ?
C32 C29 H29 119.6 . . ?
C28 C29 H29 119.6 . . ?
C29 C32 C33 119.8(8) . . ?
C29 C32 H32 120.1 . . ?
C33 C32 H32 120.1 . . ?

loop_
_geom_bond_atom_site_label_1
_geom_bond_atom_site_label_2
_geom_bond_distance
_geom_bond_site_symmetry_2
_geom_bond_publ_flag
Cu1 N4 2.012(5) 1_645 ?
Cu1 N9 2.016(6) . ?
Cu1 N5 2.022(5) . ?
Cu1 N1 2.026(5) . ?
Cu1 O1 2.322(5) . ?
F1 B1 1.326(16) . ?
F2 B1 1.368(13) . ?
F3 B1 1.284(13) . ?
F4 B1 1.529(18) . ?
F5 B2 1.360(15) . ?
F6 B2 1.271(16) . ?
F7 B2 1.526(19) . ?
F8 B2 1.431(15) . ?
F9 B2 1.40(2) . ?
F10 B2 1.73(2) . ?
F11 B2 1.37(2) . ?
F12 B2 1.16(2) . ?
O1 C37 1.422(8) . ?
O1 H9 0.98(8) . ?
N8 C24 1.321(9) . ?
N8 C23 1.349(10) . ?
N4 C12 1.318(8) . ?
N4 C11 1.390(9) . ?
N5 C13 1.313(8) . ?
N5 C14 1.375(8) . ?
N2 C1 1.343(8) . ?
N2 C3 1.380(9) . ?
N2 C4 1.444(8) . ?
N7 C24 1.355(9) . ?
N7 C22 1.384(10) . ?
N7 C21 1.423(9) . ?
N3 C12 1.358(8) . ?
N3 C10 1.383(9) . ?
N3 C9 1.444(7) . ?
N9 C25 1.319(9) . ?
N9 C27 1.363(9) . ?
N1 C1 1.311(8) . ?
N1 C2 1.389(9) . ?
N6 C13 1.326(8) . ?
N6 C15 1.377(8) . ?
N6 C16 1.439(8) . ?
N10 C25 1.339(9) . ?
N10 C26 1.354(10) . ?
N10 C28 1.432(9) . ?
N11 C36 1.364(10) . ?
N11 C34 1.391(9) . ?
N11 C33 1.420(9) . ?
N12 C36 1.327(11) . ?
N12 C35 1.379(10) . ?
C13 H13 0.9500 . ?
C5 C4 1.377(10) . ?
C5 C6 1.388(9) . ?
C5 H5 0.9500 . ?
C4 C7 1.381(9) . ?
C11 C10 1.344(9) . ?
C11 H11 0.9500 . ?
C1 H1 0.9500 . ?
C9 C8 1.377(10) . ?
C9 C6 1.379(9) . ?
C12 H12 0.9500 . ?
C2 C3 1.357(9) . ?
C2 H2 0.9500 . ?
C24 H24 0.9500 . ?
C8 C7 1.391(9) . ?
C8 H8 0.9500 . ?
C10 H10 0.9500 . ?
C16 C19 1.357(10) . ?
C16 C17 1.379(10) . ?
C7 H7 0.9500 . ?
C3 H3 0.9500 . ?
C6 H6 0.9500 . ?
C14 C15 1.355(10) . ?
C14 H14 0.9500 . ?
C34 C35 1.371(11) . ?
C34 H34 0.9500 . ?
C21 C18 1.372(10) . ?
C21 C20 1.384(10) . ?
C17 C18 1.379(10) . ?
C17 H17 0.9500 . ?
C19 C20 1.390(11) . ?
C19 H19 0.9500 . ?
C15 H15 0.9500 . ?
C28 C30 1.367(10) . ?
C28 C29 1.381(11) . ?
C25 H25 0.9500 . ?
C33 C32 1.375(11) . ?
C33 C31 1.380(10) . ?
C18 H18 0.9500 . ?
C20 H20 0.9500 . ?
C35 H35 0.9500 . ?
C31 C30 1.380(11) . ?
C31 H31 0.9500 . ?
C37 H37A 0.9800 . ?
C37 H37B 0.9800 . ?
C37 H37C 0.9800 . ?
C30 H30 0.9500 . ?
C22 C23 1.353(11) . ?
C22 H22 0.9500 . ?
C36 H36 0.9500 . ?
C23 H23 0.9500 . ?
C27 C26 1.335(12) . ?
C27 H27 0.9500 . ?
C26 H26 0.9500 . ?
C29 C32 1.370(12) . ?
C29 H29 0.9500 . ?
C32 H32 0.9500 . ?

loop_
_geom_torsion_atom_site_label_1
_geom_torsion_atom_site_label_2
_geom_torsion_atom_site_label_3
_geom_torsion_atom_site_label_4
_geom_torsion
_geom_torsion_site_symmetry_1
_geom_torsion_site_symmetry_2
_geom_torsion_site_symmetry_3
_geom_torsion_site_symmetry_4
_geom_torsion_publ_flag
C14 N5 C13 N6 0.0(7) . . . . ?
Cu1 N5 C13 N6 178.3(4) . . . . ?
C15 N6 C13 N5 0.7(7) . . . . ?
C16 N6 C13 N5 176.7(6) . . . . ?
C6 C5 C4 C7 1.0(9) . . . . ?
C6 C5 C4 N2 -177.4(5) . . . . ?
C1 N2 C4 C5 44.3(9) . . . . ?
C3 N2 C4 C5 -137.8(7) . . . . ?
C1 N2 C4 C7 -134.1(7) . . . . ?
C3 N2 C4 C7 43.8(9) . . . . ?
C12 N4 C11 C10 1.6(8) . . . . ?
Cu1 N4 C11 C10 -166.8(5) 1_465 . . . ?
C2 N1 C1 N2 0.3(7) . . . . ?
Cu1 N1 C1 N2 -165.3(4) . . . . ?
C3 N2 C1 N1 -0.6(7) . . . . ?
C4 N2 C1 N1 177.7(6) . . . . ?
C12 N3 C9 C8 -47.8(9) . . . . ?
C10 N3 C9 C8 140.1(7) . . . . ?
C12 N3 C9 C6 130.2(7) . . . . ?
C10 N3 C9 C6 -42.0(9) . . . . ?
C11 N4 C12 N3 -0.7(7) . . . . ?
Cu1 N4 C12 N3 169.3(4) 1_465 . . . ?
C10 N3 C12 N4 -0.4(7) . . . . ?
C9 N3 C12 N4 -173.9(6) . . . . ?
C1 N1 C2 C3 0.2(8) . . . . ?
Cu1 N1 C2 C3 164.4(5) . . . . ?
C23 N8 C24 N7 1.3(8) . . . . ?
C22 N7 C24 N8 -1.5(9) . . . . ?
C21 N7 C24 N8 -177.4(6) . . . . ?
C6 C9 C8 C7 -0.5(9) . . . . ?
N3 C9 C8 C7 177.4(5) . . . . ?
N4 C11 C10 N3 -1.9(8) . . . . ?
C12 N3 C10 C11 1.4(7) . . . . ?
C9 N3 C10 C11 174.6(6) . . . . ?
C13 N6 C16 C19 158.0(7) . . . . ?
C15 N6 C16 C19 -26.9(10) . . . . ?
C13 N6 C16 C17 -24.0(10) . . . . ?
C15 N6 C16 C17 151.1(7) . . . . ?
C5 C4 C7 C8 -0.3(9) . . . . ?
N2 C4 C7 C8 178.0(5) . . . . ?
C9 C8 C7 C4 0.1(9) . . . . ?
N1 C2 C3 N2 -0.5(7) . . . . ?
C1 N2 C3 C2 0.7(7) . . . . ?
C4 N2 C3 C2 -177.5(6) . . . . ?
C8 C9 C6 C5 1.1(9) . . . . ?
N3 C9 C6 C5 -176.8(5) . . . . ?
C4 C5 C6 C9 -1.3(9) . . . . ?
C13 N5 C14 C15 -0.6(8) . . . . ?
Cu1 N5 C14 C15 -178.9(5) . . . . ?
C36 N11 C34 C35 0.6(8) . . . . ?
C33 N11 C34 C35 175.1(7) . . . . ?
C24 N7 C21 C18 -177.0(7) . . . . ?
C22 N7 C21 C18 7.8(11) . . . . ?
C24 N7 C21 C20 2.1(11) . . . . ?
C22 N7 C21 C20 -173.1(8) . . . . ?
C19 C16 C17 C18 -2.0(11) . . . . ?
N6 C16 C17 C18 -180.0(6) . . . . ?
C17 C16 C19 C20 2.5(11) . . . . ?
N6 C16 C19 C20 -179.5(7) . . . . ?
N5 C14 C15 N6 1.1(8) . . . . ?
C13 N6 C15 C14 -1.0(7) . . . . ?
C16 N6 C15 C14 -176.9(6) . . . . ?
C25 N10 C28 C30 3.1(11) . . . . ?
C26 N10 C28 C30 178.3(9) . . . . ?
C25 N10 C28 C29 -175.2(8) . . . . ?
C26 N10 C28 C29 0.0(12) . . . . ?
C27 N9 C25 N10 1.0(9) . . . . ?
Cu1 N9 C25 N10 -173.8(4) . . . . ?
C26 N10 C25 N9 -0.1(9) . . . . ?
C28 N10 C25 N9 175.9(6) . . . . ?
C36 N11 C33 C32 153.6(9) . . . . ?
C34 N11 C33 C32 -19.8(12) . . . . ?
C36 N11 C33 C31 -25.8(11) . . . . ?
C34 N11 C33 C31 160.8(7) . . . . ?
C20 C21 C18 C17 1.0(11) . . . . ?
N7 C21 C18 C17 -179.8(6) . . . . ?
C16 C17 C18 C21 0.2(11) . . . . ?
C18 C21 C20 C19 -0.5(11) . . . . ?
N7 C21 C20 C19 -179.7(7) . . . . ?
C16 C19 C20 C21 -1.2(12) . . . . ?
N11 C34 C35 N12 -3.6(9) . . . . ?
C36 N12 C35 C34 5.3(10) . . . . ?
C32 C33 C31 C30 -0.4(12) . . . . ?
N11 C33 C31 C30 179.0(7) . . . . ?
C29 C28 C30 C31 -0.6(13) . . . . ?
N10 C28 C30 C31 -178.9(7) . . . . ?
C33 C31 C30 C28 0.7(12) . . . . ?
C24 N7 C22 C23 1.0(9) . . . . ?
C21 N7 C22 C23 177.0(7) . . . . ?
C35 N12 C36 N11 -5.0(11) . . . . ?
C34 N11 C36 N12 2.9(10) . . . . ?
C33 N11 C36 N12 -171.6(7) . . . . ?
C24 N8 C23 C22 -0.6(9) . . . . ?
N7 C22 C23 N8 -0.3(10) . . . . ?
C25 N9 C27 C26 -1.5(10) . . . . ?
Cu1 N9 C27 C26 173.5(7) . . . . ?
N9 C27 C26 N10 1.5(12) . . . . ?
C25 N10 C26 C27 -0.9(11) . . . . ?
C28 N10 C26 C27 -176.9(7) . . . . ?
C30 C28 C29 C32 0.2(15) . . . . ?
N10 C28 C29 C32 178.6(9) . . . . ?
C28 C29 C32 C33 0.1(17) . . . . ?
C31 C33 C32 C29 0.0(15) . . . . ?
N11 C33 C32 C29 -179.4(9) . . . . ?
